data_4333535
loop_
_publ_author_name
'Mark Franks'
'Anastasia Gadzhieva'
'Laura Ghandhi'
'David Murrell'
'Alexander J. Blake'
'E. Stephen Davies'
'William Lewis'
'Fabrizio Moro'
'Jonathan McMaster'
'Martin Schr\"oder'

_publ_contact_author_address
;
  School of Chemistry
  The University of Nottingham
  University Park
  Nottingham  NG7 2RD
  England UK
;
_publ_contact_author_email j.mcmaster@nottingham.ac.uk
_publ_contact_author_fax '0115 951 3563'
_publ_contact_author_name 'Dr Jonathan McMaster'
_publ_contact_author_phone '0115 951 3498'
_publ_section_title
;
 Five Coordinate M(II)-Diphenolate [M = Zn(II), Ni(II), and Cu(II)] Schiff
 Base Complexes Exhibiting Metal- and Ligand-Based Redox Chemistry
;
_journal_name_full 'Inorganic Chemistry'
_journal_page_first 660
_journal_page_last 670
_journal_paper_doi 10.1021/ic301731w
_journal_volume 52
_journal_year 2013
_chemical_formula_moiety 'C37 H57 N3 Ni O2, 0.5 (C H2 Cl2)'
_chemical_formula_sum 'C37.5 H56 Cl N3 Ni O2'
_chemical_formula_weight 675.01
_chemical_name_systematic
; 
 ? 
;
_space_group_IT_number 68
_symmetry_cell_setting orthorhombic
_symmetry_space_group_name_Hall '-C 2a 2ac'
_symmetry_space_group_name_H-M 'C c c a :2'
_atom_sites_solution_hydrogens geom
_atom_sites_solution_primary direct
_atom_sites_solution_secondary difmap
_audit_creation_method SHELXL-97
_cell_angle_alpha 90.00
_cell_angle_beta 90.00
_cell_angle_gamma 90.00
_cell_formula_units_Z 8
_cell_length_a 20.9576(15)
_cell_length_b 27.4967(19)
_cell_length_c 13.3106(9)
_cell_measurement_reflns_used 6369
_cell_measurement_temperature 150(2)
_cell_measurement_theta_max 27.5
_cell_measurement_theta_min 2.45
_cell_volume 7670.4(9)
_computing_cell_refinement 'Bruker SAINT version 6.36A (Bruker, 2002)'
_computing_data_collection 'Bruker SMART version 5.625 (Bruker, 2001)'
_computing_data_reduction 'Bruker SAINT; SHELXTL (Sheldrick, 2008)'
_computing_molecular_graphics ' ? '
_computing_publication_material 'enCIFer(Allen et al.,2004);PLATON(Spek,2003)'
_computing_structure_refinement 'SHELXL97 (Sheldrick, 2008)'
_computing_structure_solution 'SHELXS-97 (Sheldrick, 2008)'
_diffrn_ambient_temperature 150(2)
_diffrn_detector_area_resol_mean 8.366
_diffrn_measured_fraction_theta_full 0.999
_diffrn_measured_fraction_theta_max 0.999
_diffrn_measurement_device_type 'Bruker SMART APEX CCD area detector'
_diffrn_measurement_method omega
_diffrn_radiation_monochromator graphite
_diffrn_radiation_source 'normal-focus sealed tube'
_diffrn_radiation_type MoK\a
_diffrn_radiation_wavelength 0.71073
_diffrn_reflns_av_R_equivalents 0.0356
_diffrn_reflns_av_sigmaI/netI 0.0270
_diffrn_reflns_limit_h_max 27
_diffrn_reflns_limit_h_min 0
_diffrn_reflns_limit_k_max 35
_diffrn_reflns_limit_k_min 0
_diffrn_reflns_limit_l_max 17
_diffrn_reflns_limit_l_min 0
_diffrn_reflns_number 4427
_diffrn_reflns_theta_full 27.50
_diffrn_reflns_theta_max 27.51
_diffrn_reflns_theta_min 2.44
_exptl_absorpt_coefficient_mu 0.609
_exptl_absorpt_correction_T_max 0.7456
_exptl_absorpt_correction_T_min 0.6685
_exptl_absorpt_correction_type multi-scan
_exptl_absorpt_process_details 'SADABS 2007/2'
_exptl_crystal_colour GREEN
_exptl_crystal_density_diffrn 1.169
_exptl_crystal_description NEEDLE
_exptl_crystal_F_000 2904
_exptl_crystal_size_max 0.47
_exptl_crystal_size_mid 0.12
_exptl_crystal_size_min 0.09
_platon_squeeze_details
;
Approximately 10.4% of the unit cell volume comprises
a region of disordered solvent which could not be 
modelled as discrete atomic sites.  We employed PLATON 
SQUEEZE to calculate the solvent contribution to the 
diffraction.  SQUEEZE estimated a total of 188 electrons
per unit cell associated with FOUR molecules of 
CH2Cl2, and thereby produced a set of solvent-free
diffraction intensities.
;
_refine_diff_density_max 0.64
_refine_diff_density_min -0.49
_refine_diff_density_rms 0.08
_refine_ls_extinction_method none
_refine_ls_goodness_of_fit_ref 1.321
_refine_ls_hydrogen_treatment constr
_refine_ls_matrix_type full
_refine_ls_number_parameters 247
_refine_ls_number_reflns 4427
_refine_ls_number_restraints 105
_refine_ls_restrained_S_all 1.307
_refine_ls_R_factor_all 0.0843
_refine_ls_R_factor_gt 0.0806
_refine_ls_shift/su_max 0.000
_refine_ls_shift/su_mean 0.000
_refine_ls_structure_factor_coef Fsqd
_refine_ls_weighting_details 'calc w=1/[\s^2^(Fo^2^)+(0.0485P)^2^+29.8414P] where P=(Fo^2^+2Fc^2^)/3'
_refine_ls_weighting_scheme calc
_refine_ls_wR_factor_gt 0.1738
_refine_ls_wR_factor_ref 0.1756
_reflns_number_gt 4179
_reflns_number_total 4427
_reflns_threshold_expression >2sigma(I)
_cod_data_source_file ic301731w_si_002_5.cif
_cod_data_source_block nionpr
_cod_original_sg_symbol_Hall '-C 2b 2bc'
_cod_original_sg_symbol_H-M 'C c c a'
_cod_original_formula_sum 'C37.50 H56 Cl N3 Ni O2'
_cod_database_code 4333535
_nottingham_internal_coll_name NIONPR
_nottingham_internal_coll_number 8359
_nottingham_internal_coll_client MF/JM
_nottingham_internal_coll_type HEMISPHERE
_nottingham_internal_coll_frame_width 0.3
_nottingham_internal_coll_frame_method '\w scans'
_nottingham_internal_coll_user MF
_nottingham_internal_coll_date 25/2/2009
_nottingham_internal_process_user MF
_nottingham_internal_process_date 25/2/2009
_nottingham_internal_solution_user MF
_nottingham_internal_solution_date 26/2/2009
_nottingham_internal_refinement_user MF/WL
_nottingham_internal_refinement_date 28/2/2011
_nottingham_internal_validation_user WL
_nottingham_internal_validation_date 28/2/2011
_nottingham_internal_archive_date 28/2/2011

loop_
_symmetry_equiv_pos_as_xyz
'x, y, z'
'-x+1/2, -y, z'
'x+1/2, -y, -z+1/2'
'-x, y, -z+1/2'
'x+1/2, y+1/2, z'
'-x+1, -y+1/2, z'
'x+1, -y+1/2, -z+1/2'
'-x+1/2, y+1/2, -z+1/2'
'-x, -y, -z'
'x-1/2, y, -z'
'-x-1/2, y, z-1/2'
'x, -y, z-1/2'
'-x+1/2, -y+1/2, -z'
'x, y+1/2, -z'
'-x, y+1/2, z-1/2'
'x+1/2, -y+1/2, z-1/2'

loop_
_atom_site_label
_atom_site_type_symbol
_atom_site_fract_x
_atom_site_fract_y
_atom_site_fract_z
_atom_site_U_iso_or_equiv
_atom_site_adp_type
_atom_site_occupancy
_atom_site_symmetry_multiplicity
_atom_site_calc_flag
_atom_site_refinement_flags
_atom_site_disorder_assembly
_atom_site_disorder_group
Ni1 Ni 0.2500 0.0000 0.21841(4) 0.02146(17) Uani 1 2 d SU . .
O1 O 0.28170(10) -0.06596(8) 0.18042(17) 0.0240(5) Uani 1 1 d U . .
N1 N 0.34079(13) 0.02348(10) 0.2172(2) 0.0248(6) Uani 1 1 d U . .
C1 C 0.39028(16) -0.00051(13) 0.1876(2) 0.0283(7) Uani 1 1 d U . .
H1 H 0.4301 0.0158 0.1924 0.034 Uiso 1 1 calc R . .
C3 C 0.35149(18) 0.06912(13) 0.2713(3) 0.0308(7) Uani 1 1 d U C .
H3A H 0.3215 0.0942 0.2463 0.037 Uiso 1 1 calc R . .
H3B H 0.3955 0.0807 0.2587 0.037 Uiso 1 1 calc R . .
C5 C 0.39199(15) -0.04920(12) 0.1482(2) 0.0244(6) Uani 1 1 d U . .
C6 C 0.45179(16) -0.06610(13) 0.1151(3) 0.0291(7) Uani 1 1 d U . .
H6 H 0.4870 -0.0443 0.1158 0.035 Uiso 1 1 calc R . .
C7 C 0.46119(16) -0.11283(13) 0.0819(3) 0.0287(7) Uani 1 1 d U A .
C8 C 0.40777(17) -0.14364(12) 0.0861(3) 0.0287(7) Uani 1 1 d U . .
H8 H 0.4132 -0.1763 0.0644 0.034 Uiso 1 1 calc R . .
C9 C 0.34800(16) -0.13016(12) 0.1195(2) 0.0259(7) Uani 1 1 d U . .
C10 C 0.33763(15) -0.08062(11) 0.1507(2) 0.0215(6) Uani 1 1 d U . .
C17 C 0.52621(18) -0.13080(14) 0.0448(3) 0.0375(8) Uani 1 1 d DU . .
C18 C 0.5478(5) -0.1007(4) -0.0440(7) 0.052(3) Uani 0.456(9) 1 d PDU A 1
H18A H 0.5150 -0.1016 -0.0965 0.078 Uiso 0.456(9) 1 calc PR A 1
H18C H 0.5878 -0.1141 -0.0706 0.078 Uiso 0.456(9) 1 calc PR A 1
H18B H 0.5547 -0.0670 -0.0226 0.078 Uiso 0.456(9) 1 calc PR A 1
C19 C 0.5750(4) -0.1259(5) 0.1302(7) 0.053(3) Uani 0.456(9) 1 d PDU A 1
H19B H 0.5622 -0.1468 0.1864 0.080 Uiso 0.456(9) 1 calc PR A 1
H19A H 0.5766 -0.0920 0.1528 0.080 Uiso 0.456(9) 1 calc PR A 1
H19C H 0.6172 -0.1358 0.1061 0.080 Uiso 0.456(9) 1 calc PR A 1
C20 C 0.5270(6) -0.1852(4) 0.0162(14) 0.073(5) Uani 0.456(9) 1 d PDU A 1
H20B H 0.5128 -0.2047 0.0736 0.109 Uiso 0.456(9) 1 calc PR A 1
H20C H 0.5705 -0.1948 -0.0024 0.109 Uiso 0.456(9) 1 calc PR A 1
H20A H 0.4983 -0.1907 -0.0408 0.109 Uiso 0.456(9) 1 calc PR A 1
C18' C 0.5789(4) -0.0929(4) 0.0600(9) 0.064(3) Uani 0.544(9) 1 d PDU A 2
H18E H 0.5801 -0.0832 0.1308 0.096 Uiso 0.544(9) 1 calc PR A 2
H18D H 0.5701 -0.0644 0.0181 0.096 Uiso 0.544(9) 1 calc PR A 2
H18F H 0.6201 -0.1070 0.0410 0.096 Uiso 0.544(9) 1 calc PR A 2
C19' C 0.5458(5) -0.1752(4) 0.1052(12) 0.085(4) Uani 0.544(9) 1 d PDU A 2
H19D H 0.5125 -0.2002 0.1000 0.127 Uiso 0.544(9) 1 calc PR A 2
H19E H 0.5514 -0.1661 0.1758 0.127 Uiso 0.544(9) 1 calc PR A 2
H19F H 0.5860 -0.1881 0.0788 0.127 Uiso 0.544(9) 1 calc PR A 2
C20' C 0.5200(5) -0.1409(6) -0.0681(7) 0.090(5) Uani 0.544(9) 1 d PDU A 2
H20E H 0.4869 -0.1655 -0.0792 0.134 Uiso 0.544(9) 1 calc PR A 2
H20F H 0.5608 -0.1528 -0.0942 0.134 Uiso 0.544(9) 1 calc PR A 2
H20D H 0.5082 -0.1108 -0.1030 0.134 Uiso 0.544(9) 1 calc PR A 2
C22 C 0.29365(17) -0.16776(11) 0.1272(3) 0.0292(7) Uani 1 1 d U . .
C23 C 0.27520(19) -0.17319(14) 0.2382(3) 0.0381(8) Uani 1 1 d U . .
H23A H 0.2639 -0.1413 0.2657 0.057 Uiso 1 1 calc R . .
H23C H 0.3114 -0.1866 0.2758 0.057 Uiso 1 1 calc R . .
H23B H 0.2386 -0.1952 0.2440 0.057 Uiso 1 1 calc R . .
C24 C 0.3141(2) -0.21843(12) 0.0899(4) 0.0435(10) Uani 1 1 d U . .
H24C H 0.3503 -0.2300 0.1299 0.065 Uiso 1 1 calc R . .
H24B H 0.3266 -0.2164 0.0191 0.065 Uiso 1 1 calc R . .
H24A H 0.2783 -0.2411 0.0970 0.065 Uiso 1 1 calc R . .
C25 C 0.23557(16) -0.15238(12) 0.0643(3) 0.0308(8) Uani 1 1 d U . .
H25A H 0.2221 -0.1196 0.0841 0.046 Uiso 1 1 calc R . .
H25B H 0.2005 -0.1753 0.0756 0.046 Uiso 1 1 calc R . .
H25C H 0.2471 -0.1524 -0.0071 0.046 Uiso 1 1 calc R . .
C33 C 0.3415(2) 0.06171(16) 0.3851(3) 0.0439(10) Uani 1 1 d U . .
H33B H 0.3531 0.0920 0.4210 0.053 Uiso 0.50 1 calc PR B -1
H33A H 0.3701 0.0355 0.4090 0.053 Uiso 0.50 1 calc PR B -1
C35 C 0.2717(4) 0.0483(3) 0.4100(5) 0.0350(16) Uani 0.50 1 d PU C -1
H35B H 0.2661 0.0501 0.4837 0.042 Uiso 0.50 1 calc PR C -1
H35A H 0.2435 0.0731 0.3796 0.042 Uiso 0.50 1 calc PR C -1
N3 N 0.2500 0.0000 0.3761(3) 0.0332(9) Uani 1 2 d SU . .
C36 C 0.1879(4) -0.0105(3) 0.4166(6) 0.0406(18) Uani 0.50 1 d PU . -1
H36A H 0.1582 0.0154 0.3949 0.049 Uiso 0.50 1 calc PR . -1
H36B H 0.1906 -0.0092 0.4908 0.049 Uiso 0.50 1 calc PR . -1
C37 C 0.2970(4) -0.0385(3) 0.4134(6) 0.0423(18) Uani 0.50 1 d PU C -1
H37A H 0.2821 -0.0708 0.3930 0.063 Uiso 0.50 1 calc PR C -1
H37B H 0.2997 -0.0370 0.4869 0.063 Uiso 0.50 1 calc PR C -1
H37C H 0.3392 -0.0323 0.3844 0.063 Uiso 0.50 1 calc PR C -1

loop_
_atom_site_aniso_label
_atom_site_aniso_U_11
_atom_site_aniso_U_22
_atom_site_aniso_U_33
_atom_site_aniso_U_23
_atom_site_aniso_U_13
_atom_site_aniso_U_12
Ni1 0.0241(3) 0.0228(3) 0.0175(3) 0.000 0.000 -0.0026(2)
O1 0.0237(11) 0.0213(10) 0.0269(11) 0.0007(9) 0.0011(9) -0.0025(9)
N1 0.0275(14) 0.0238(13) 0.0231(13) -0.0004(11) -0.0041(11) -0.0052(11)
C1 0.0273(15) 0.0299(16) 0.0276(15) 0.0081(14) -0.0022(13) -0.0055(14)
C3 0.0350(18) 0.0310(17) 0.0264(17) -0.0087(14) -0.0039(14) -0.0050(14)
C5 0.0251(15) 0.0257(15) 0.0224(15) 0.0035(12) -0.0009(12) 0.0004(12)
C6 0.0232(16) 0.0326(17) 0.0314(17) 0.0044(14) -0.0010(13) -0.0023(13)
C7 0.0261(16) 0.0321(17) 0.0278(17) 0.0058(14) 0.0000(13) 0.0039(13)
C8 0.0344(18) 0.0219(15) 0.0299(17) 0.0026(13) -0.0049(14) 0.0035(13)
C9 0.0287(16) 0.0232(15) 0.0257(16) 0.0066(12) -0.0030(13) -0.0014(13)
C10 0.0260(15) 0.0229(14) 0.0156(13) 0.0068(11) -0.0036(12) -0.0002(12)
C17 0.0301(18) 0.040(2) 0.043(2) -0.0034(17) 0.0049(16) 0.0042(16)
C18 0.053(6) 0.069(7) 0.035(5) 0.006(5) 0.013(4) 0.021(5)
C19 0.027(4) 0.082(8) 0.050(6) 0.004(5) 0.005(4) 0.014(5)
C20 0.038(6) 0.045(6) 0.135(14) -0.026(7) 0.024(7) 0.004(5)
C18' 0.027(4) 0.071(6) 0.094(8) -0.028(6) 0.020(4) -0.001(4)
C19' 0.040(5) 0.061(6) 0.154(12) 0.015(8) 0.015(7) 0.029(5)
C20' 0.048(6) 0.156(14) 0.065(6) -0.055(7) 0.015(5) 0.004(7)
C22 0.0320(17) 0.0168(14) 0.0388(19) 0.0049(13) -0.0012(14) -0.0015(13)
C23 0.0388(19) 0.0363(19) 0.039(2) 0.0171(16) 0.0013(17) -0.0044(16)
C24 0.043(2) 0.0204(16) 0.067(3) 0.0037(17) 0.004(2) -0.0034(15)
C25 0.0253(17) 0.0252(16) 0.0418(19) 0.0028(14) -0.0082(14) -0.0063(12)
C33 0.052(2) 0.052(2) 0.0275(18) -0.0133(17) -0.0033(17) -0.018(2)
C35 0.045(4) 0.040(4) 0.020(3) -0.006(3) 0.002(3) -0.004(3)
N3 0.041(2) 0.044(2) 0.0142(16) 0.000 0.000 -0.004(2)
C36 0.043(4) 0.054(5) 0.025(3) 0.001(3) 0.005(3) -0.008(4)
C37 0.049(5) 0.051(5) 0.026(4) 0.007(3) -0.006(3) 0.002(4)

loop_
_atom_type_symbol
_atom_type_description
_atom_type_scat_dispersion_real
_atom_type_scat_dispersion_imag
_atom_type_scat_source
C C 0.0033 0.0016 'International Tables Vol C Tables 4.2.6.8 and 6.1.1.4'
H H 0.0000 0.0000 'International Tables Vol C Tables 4.2.6.8 and 6.1.1.4'
N N 0.0061 0.0033 'International Tables Vol C Tables 4.2.6.8 and 6.1.1.4'
O O 0.0106 0.0060 'International Tables Vol C Tables 4.2.6.8 and 6.1.1.4'
Ni Ni 0.3393 1.1124 'International Tables Vol C Tables 4.2.6.8 and 6.1.1.4'
Cl Cl 0.1484 0.1585 'International Tables Vol C Tables 4.2.6.8 and 6.1.1.4'

loop_
_geom_angle_atom_site_label_1
_geom_angle_atom_site_label_2
_geom_angle_atom_site_label_3
_geom_angle
_geom_angle_site_symmetry_1
_geom_angle_site_symmetry_3
O1 Ni1 O1 150.66(13) 2 .
O1 Ni1 N1 88.56(10) 2 2
O1 Ni1 N1 91.21(10) . 2
O1 Ni1 N1 91.21(10) 2 .
O1 Ni1 N1 88.56(10) . .
N1 Ni1 N1 179.09(15) 2 .
O1 Ni1 N3 104.67(7) 2 .
O1 Ni1 N3 104.67(7) . .
N1 Ni1 N3 90.46(8) 2 .
N1 Ni1 N3 90.46(8) . .
C10 O1 Ni1 131.16(19) . .
C1 N1 C3 117.7(3) . .
C1 N1 Ni1 126.8(2) . .
C3 N1 Ni1 114.6(2) . .
N1 C1 C5 127.4(3) . .
N1 C1 H1 116.3 . .
C5 C1 H1 116.3 . .
N1 C3 C33 110.4(3) . .
N1 C3 H3A 109.6 . .
C33 C3 H3A 109.6 . .
N1 C3 H3B 109.6 . .
C33 C3 H3B 109.6 . .
H3A C3 H3B 108.1 . .
C6 C5 C10 121.1(3) . .
C6 C5 C1 116.3(3) . .
C10 C5 C1 122.3(3) . .
C7 C6 C5 122.5(3) . .
C7 C6 H6 118.7 . .
C5 C6 H6 118.7 . .
C6 C7 C8 115.9(3) . .
C6 C7 C17 122.2(3) . .
C8 C7 C17 121.8(3) . .
C9 C8 C7 125.1(3) . .
C9 C8 H8 117.5 . .
C7 C8 H8 117.5 . .
C8 C9 C10 118.9(3) . .
C8 C9 C22 120.8(3) . .
C10 C9 C22 120.2(3) . .
O1 C10 C5 122.5(3) . .
O1 C10 C9 121.1(3) . .
C5 C10 C9 116.4(3) . .
C18 C17 C19' 140.6(6) . .
C18 C17 C18' 61.0(6) . .
C19' C17 C18' 106.4(7) . .
C18 C17 C7 110.0(5) . .
C19' C17 C7 109.2(5) . .
C18' C17 C7 112.3(4) . .
C18 C17 C20' 50.1(7) . .
C19' C17 C20' 113.3(9) . .
C18' C17 C20' 108.3(7) . .
C7 C17 C20' 107.4(5) . .
C18 C17 C19 109.4(7) . .
C19' C17 C19 59.9(7) . .
C18' C17 C19 50.4(6) . .
C7 C17 C19 109.0(4) . .
C20' C17 C19 143.0(6) . .
C18 C17 C20 109.5(8) . .
C19' C17 C20 49.3(7) . .
C18' C17 C20 133.1(6) . .
C7 C17 C20 113.7(5) . .
C20' C17 C20 65.4(9) . .
C19 C17 C20 105.1(8) . .
C17 C18 H18A 109.5 . .
C17 C18 H18C 109.5 . .
C17 C18 H18B 109.5 . .
C17 C19 H19B 109.5 . .
C17 C19 H19A 109.5 . .
C17 C19 H19C 109.5 . .
C17 C20 H20B 109.5 . .
C17 C20 H20C 109.5 . .
C17 C20 H20A 109.5 . .
C17 C18' H18E 109.5 . .
C17 C18' H18D 109.5 . .
H18E C18' H18D 109.5 . .
C17 C18' H18F 109.5 . .
H18E C18' H18F 109.5 . .
H18D C18' H18F 109.5 . .
C17 C19' H19D 109.5 . .
C17 C19' H19E 109.5 . .
H19D C19' H19E 109.5 . .
C17 C19' H19F 109.5 . .
H19D C19' H19F 109.5 . .
H19E C19' H19F 109.5 . .
C17 C20' H20E 109.5 . .
C17 C20' H20F 109.5 . .
H20E C20' H20F 109.5 . .
C17 C20' H20D 109.5 . .
H20E C20' H20D 109.5 . .
H20F C20' H20D 109.5 . .
C23 C22 C25 110.6(3) . .
C23 C22 C24 107.0(3) . .
C25 C22 C24 107.1(3) . .
C23 C22 C9 108.4(3) . .
C25 C22 C9 111.4(3) . .
C24 C22 C9 112.3(3) . .
C22 C23 H23A 109.5 . .
C22 C23 H23C 109.5 . .
H23A C23 H23C 109.5 . .
C22 C23 H23B 109.5 . .
H23A C23 H23B 109.5 . .
H23C C23 H23B 109.5 . .
C22 C24 H24C 109.5 . .
C22 C24 H24B 109.5 . .
H24C C24 H24B 109.5 . .
C22 C24 H24A 109.5 . .
H24C C24 H24A 109.5 . .
H24B C24 H24A 109.5 . .
C22 C25 H25A 109.5 . .
C22 C25 H25B 109.5 . .
H25A C25 H25B 109.5 . .
C22 C25 H25C 109.5 . .
H25A C25 H25C 109.5 . .
H25B C25 H25C 109.5 . .
C3 C33 C35 111.8(4) . .
C3 C33 C36 115.3(4) . 2
C35 C33 C36 50.6(4) . 2
C3 C33 H33B 109.3 . .
C35 C33 H33B 109.3 . .
C36 C33 H33B 135.3 2 .
C3 C33 H33A 109.3 . .
C35 C33 H33A 109.3 . .
C36 C33 H33A 60.4 2 .
H33B C33 H33A 107.9 . .
N3 C35 C33 116.2(5) . .
N3 C35 H35B 108.2 . .
C33 C35 H35B 108.2 . .
N3 C35 H35A 108.2 . .
C33 C35 H35A 108.2 . .
H35B C35 H35A 107.4 . .
C36 N3 C36 136.0(7) 2 .
C36 N3 C35 110.2(5) 2 2
C36 N3 C35 54.9(5) . 2
C36 N3 C35 54.9(5) 2 .
C36 N3 C35 110.2(5) . .
C35 N3 C35 144.4(6) 2 .
C36 N3 C37 55.5(5) 2 .
C36 N3 C37 108.8(5) . .
C35 N3 C37 58.4(5) 2 .
C35 N3 C37 109.0(5) . .
C36 N3 C37 108.8(5) 2 2
C36 N3 C37 55.5(5) . 2
C35 N3 C37 109.0(5) 2 2
C35 N3 C37 58.4(5) . 2
C37 N3 C37 142.1(7) . 2
C36 N3 Ni1 112.0(3) 2 .
C36 N3 Ni1 112.0(3) . .
C35 N3 Ni1 107.8(3) 2 .
C35 N3 Ni1 107.8(3) . .
C37 N3 Ni1 109.0(3) . .
C37 N3 Ni1 109.0(3) 2 .
N3 C36 C33 115.4(6) . 2
N3 C36 H36A 108.4 . .
C33 C36 H36A 108.4 2 .
N3 C36 H36B 108.4 . .
C33 C36 H36B 108.4 2 .
H36A C36 H36B 107.5 . .
N3 C37 H37A 109.5 . .
N3 C37 H37B 109.5 . .
N3 C37 H37C 109.5 . .

loop_
_geom_bond_atom_site_label_1
_geom_bond_atom_site_label_2
_geom_bond_distance
_geom_bond_site_symmetry_2
Ni1 O1 1.996(2) 2
Ni1 O1 1.997(2) .
Ni1 N1 2.009(3) 2
Ni1 N1 2.009(3) .
Ni1 N3 2.099(4) .
O1 C10 1.301(4) .
N1 C1 1.291(4) .
N1 C3 1.464(4) .
C1 C5 1.438(5) .
C1 H1 0.9500 .
C3 C33 1.543(5) .
C3 H3A 0.9900 .
C3 H3B 0.9900 .
C5 C6 1.407(5) .
C5 C10 1.430(4) .
C6 C7 1.373(5) .
C6 H6 0.9500 .
C7 C8 1.405(5) .
C7 C17 1.531(5) .
C8 C9 1.380(5) .
C8 H8 0.9500 .
C9 C10 1.440(4) .
C9 C22 1.542(4) .
C17 C18 1.512(9) .
C17 C19' 1.519(9) .
C17 C18' 1.531(8) .
C17 C20' 1.533(9) .
C17 C19 1.535(9) .
C17 C20 1.544(9) .
C18 H18A 0.9800 .
C18 H18C 0.9800 .
C18 H18B 0.9800 .
C19 H19B 0.9800 .
C19 H19A 0.9800 .
C19 H19C 0.9800 .
C20 H20B 0.9800 .
C20 H20C 0.9800 .
C20 H20A 0.9800 .
C18' H18E 0.9800 .
C18' H18D 0.9800 .
C18' H18F 0.9800 .
C19' H19D 0.9800 .
C19' H19E 0.9800 .
C19' H19F 0.9800 .
C20' H20E 0.9800 .
C20' H20F 0.9800 .
C20' H20D 0.9800 .
C22 C23 1.535(5) .
C22 C25 1.537(5) .
C22 C24 1.540(5) .
C23 H23A 0.9800 .
C23 H23C 0.9800 .
C23 H23B 0.9800 .
C24 H24C 0.9800 .
C24 H24B 0.9800 .
C24 H24A 0.9800 .
C25 H25A 0.9800 .
C25 H25B 0.9800 .
C25 H25C 0.9800 .
C33 C35 1.545(9) .
C33 C36 1.593(9) 2
C33 H33B 0.9900 .
C33 H33A 0.9900 .
C35 N3 1.474(7) .
C35 H35B 0.9900 .
C35 H35A 0.9900 .
N3 C36 1.437(8) 2
N3 C36 1.437(8) .
N3 C35 1.474(7) 2
N3 C37 1.529(8) .
N3 C37 1.529(8) 2
C36 C33 1.593(9) 2
C36 H36A 0.9900 .
C36 H36B 0.9900 .
C37 H37A 0.9800 .
C37 H37B 0.9800 .
C37 H37C 0.9800 .

loop_
_geom_torsion_atom_site_label_1
_geom_torsion_atom_site_label_2
_geom_torsion_atom_site_label_3
_geom_torsion_atom_site_label_4
_geom_torsion
_geom_torsion_site_symmetry_1
_geom_torsion_site_symmetry_4
O1 Ni1 O1 C10 79.1(2) 2 .
N1 Ni1 O1 C10 168.3(3) 2 .
N1 Ni1 O1 C10 -10.8(3) . .
N3 Ni1 O1 C10 -100.9(2) . .
O1 Ni1 N1 C1 -143.3(3) 2 .
O1 Ni1 N1 C1 7.4(3) . .
N3 Ni1 N1 C1 112.0(3) . .
O1 Ni1 N1 C3 47.7(2) 2 .
O1 Ni1 N1 C3 -161.7(2) . .
N3 Ni1 N1 C3 -57.0(2) . .
C3 N1 C1 C5 169.2(3) . .
Ni1 N1 C1 C5 0.5(5) . .
C1 N1 C3 C33 -102.5(4) . .
Ni1 N1 C3 C33 67.6(3) . .
N1 C1 C5 C6 176.0(3) . .
N1 C1 C5 C10 -9.6(5) . .
C10 C5 C6 C7 1.2(5) . .
C1 C5 C6 C7 175.7(3) . .
C5 C6 C7 C8 -2.2(5) . .
C5 C6 C7 C17 179.3(3) . .
C6 C7 C8 C9 0.8(5) . .
C17 C7 C8 C9 179.4(3) . .
C7 C8 C9 C10 1.6(5) . .
C7 C8 C9 C22 -176.2(3) . .
Ni1 O1 C10 C5 5.9(4) . .
Ni1 O1 C10 C9 -175.0(2) . .
C6 C5 C10 O1 -179.7(3) . .
C1 C5 C10 O1 6.2(5) . .
C6 C5 C10 C9 1.2(4) . .
C1 C5 C10 C9 -173.0(3) . .
C8 C9 C10 O1 178.4(3) . .
C22 C9 C10 O1 -3.9(4) . .
C8 C9 C10 C5 -2.5(4) . .
C22 C9 C10 C5 175.3(3) . .
C6 C7 C17 C18 -59.8(6) . .
C8 C7 C17 C18 121.7(6) . .
C6 C7 C17 C19' 123.9(7) . .
C8 C7 C17 C19' -54.6(8) . .
C6 C7 C17 C18' 6.1(7) . .
C8 C7 C17 C18' -172.3(6) . .
C6 C7 C17 C20' -112.9(7) . .
C8 C7 C17 C20' 68.7(8) . .
C6 C7 C17 C19 60.1(7) . .
C8 C7 C17 C19 -118.4(6) . .
C6 C7 C17 C20 176.9(9) . .
C8 C7 C17 C20 -1.5(9) . .
C8 C9 C22 C23 115.5(4) . .
C10 C9 C22 C23 -62.2(4) . .
C8 C9 C22 C25 -122.6(3) . .
C10 C9 C22 C25 59.7(4) . .
C8 C9 C22 C24 -2.5(5) . .
C10 C9 C22 C24 179.8(3) . .
N1 C3 C33 C35 -64.6(5) . .
N1 C3 C33 C36 -9.1(6) . 2
C3 C33 C35 N3 68.6(6) . .
C36 C33 C35 N3 -36.9(5) 2 .
C33 C35 N3 C36 39.0(6) . 2
C33 C35 N3 C36 171.6(5) . .
C33 C35 N3 C35 114.2(5) . 2
C33 C35 N3 C37 52.3(7) . .
C33 C35 N3 C37 -167.5(8) . 2
C33 C35 N3 Ni1 -65.8(5) . .
O1 Ni1 N3 C36 -97.6(4) 2 2
O1 Ni1 N3 C36 82.4(4) . 2
N1 Ni1 N3 C36 173.8(4) 2 2
N1 Ni1 N3 C36 -6.2(4) . 2
O1 Ni1 N3 C36 82.4(4) 2 .
O1 Ni1 N3 C36 -97.6(4) . .
N1 Ni1 N3 C36 -6.2(4) 2 .
N1 Ni1 N3 C36 173.8(4) . .
O1 Ni1 N3 C35 141.0(3) 2 2
O1 Ni1 N3 C35 -39.0(3) . 2
N1 Ni1 N3 C35 52.3(3) 2 2
N1 Ni1 N3 C35 -127.7(3) . 2
O1 Ni1 N3 C35 -39.0(3) 2 .
O1 Ni1 N3 C35 141.0(3) . .
N1 Ni1 N3 C35 -127.7(3) 2 .
N1 Ni1 N3 C35 52.3(3) . .
O1 Ni1 N3 C37 -157.2(4) 2 .
O1 Ni1 N3 C37 22.8(4) . .
N1 Ni1 N3 C37 114.2(4) 2 .
N1 Ni1 N3 C37 -65.8(4) . .
O1 Ni1 N3 C37 22.8(4) 2 2
O1 Ni1 N3 C37 -157.2(4) . 2
N1 Ni1 N3 C37 -65.8(4) 2 2
N1 Ni1 N3 C37 114.2(4) . 2
C36 N3 C36 C33 -120.4(6) 2 2
C35 N3 C36 C33 -37.3(5) 2 2
C35 N3 C36 C33 179.6(5) . 2
C37 N3 C36 C33 -60.9(7) . 2
C37 N3 C36 C33 158.1(8) 2 2
Ni1 N3 C36 C33 59.6(6) . 2

loop_
_platon_squeeze_void_nr
_platon_squeeze_void_average_x
_platon_squeeze_void_average_y
_platon_squeeze_void_average_z
_platon_squeeze_void_volume
_platon_squeeze_void_count_electrons
_platon_squeeze_void_content
1 0.500 0.250 0.250 199 47 ' '
2 0.000 0.750 0.250 199 47 ' '
3 0.000 0.250 0.250 9 1 ' '
4 0.500 0.750 0.250 9 1 ' '
5 1.000 0.250 0.750 199 47 ' '
6 0.500 0.750 0.750 199 47 ' '
7 0.500 0.250 0.750 9 1 ' '
8 0.000 0.750 0.750 9 1 ' '
